data_7250848
loop_
_publ_author_name
'Choudhary, Shailendra Singh'
'Darole, Ratanamala S.'
'Krishna, Gamidi Rama'
'Senthilkumar, Beeran'

_publ_section_title
;
 Base mediated approach for the synthesis of deoxybenzoins using
 \g-aryl-\b-ketoesters and benzoyl chlorides
;
_journal_issue 39
_journal_name_full 'RSC Advances'
_journal_page_first 32424
_journal_page_last 32430
_journal_paper_doi 10.1039/D5RA05242D
_journal_volume 15
_journal_year 2025
_chemical_formula_sum 'C14 H9 F3 O'
_chemical_formula_weight 250.21
_space_group_crystal_system monoclinic
_space_group_IT_number 14
_space_group_name_Hall '-P 2ybc'
_space_group_name_H-M_alt 'P 1 21/c 1'
_atom_sites_solution_hydrogens geom
_audit_creation_method SHELXL-2014/7
_audit_update_record
;
2023-07-27 deposited with the CCDC.	2025-09-03 downloaded from the CCDC.
;
_cell_angle_alpha 90
_cell_angle_beta 98.224(12)
_cell_angle_gamma 90
_cell_formula_units_Z 4
_cell_length_a 12.821(5)
_cell_length_b 8.643(3)
_cell_length_c 10.145(4)
_cell_measurement_reflns_used 2072
_cell_measurement_temperature 100(2)
_cell_measurement_theta_max 24.86
_cell_measurement_theta_min 2.85
_cell_volume 1112.6(7)
_computing_cell_refinement 'Bruker SAINT'
_computing_data_collection 'Bruker APEX2'
_computing_data_reduction 'Bruker SAINT'
_computing_molecular_graphics 'Bruker SHELXTL'
_computing_publication_material 'Bruker SHELXTL'
_computing_structure_refinement 'SHELXL-2014/7 (Sheldrick, 2014)'
_computing_structure_solution 'SHELXS-97 (Sheldrick 2008)'
_diffrn_ambient_temperature 100(2)
_diffrn_measured_fraction_theta_full 0.999
_diffrn_measured_fraction_theta_max 0.999
_diffrn_measurement_device_type 'Bruker D8 VENTURE Kappa Duo PHOTON II CPAD'
_diffrn_measurement_method '\ f and \w scans'
_diffrn_radiation_type MoK\a
_diffrn_radiation_wavelength 0.71073
_diffrn_reflns_av_R_equivalents 0.1001
_diffrn_reflns_av_unetI/netI 0.0854
_diffrn_reflns_Laue_measured_fraction_full 0.999
_diffrn_reflns_Laue_measured_fraction_max 0.999
_diffrn_reflns_limit_h_max 16
_diffrn_reflns_limit_h_min -16
_diffrn_reflns_limit_k_max 11
_diffrn_reflns_limit_k_min -11
_diffrn_reflns_limit_l_max 12
_diffrn_reflns_limit_l_min -12
_diffrn_reflns_number 11854
_diffrn_reflns_point_group_measured_fraction_full 0.999
_diffrn_reflns_point_group_measured_fraction_max 0.999
_diffrn_reflns_theta_full 25.242
_diffrn_reflns_theta_max 26.996
_diffrn_reflns_theta_min 2.851
_exptl_absorpt_coefficient_mu 0.127
_exptl_absorpt_correction_T_max 0.7456
_exptl_absorpt_correction_T_min 0.5560
_exptl_absorpt_correction_type multi-scan
_exptl_absorpt_process_details 'SADABS; Bruker, 2016'
_exptl_crystal_colour Colorless
_exptl_crystal_density_diffrn 1.494
_exptl_crystal_description Block
_exptl_crystal_F_000 512
_exptl_crystal_size_max 0.22
_exptl_crystal_size_mid 0.12
_exptl_crystal_size_min 0.09
_refine_diff_density_max 0.393
_refine_diff_density_min -0.296
_refine_diff_density_rms 0.070
_refine_ls_extinction_coef 0.011(3)
_refine_ls_extinction_expression Fc^*^=kFc[1+0.001xFc^2^\l^3^/sin(2\q)]^-1/4^
_refine_ls_extinction_method 'SHELXL-2014/7 (Sheldrick 2014'
_refine_ls_goodness_of_fit_ref 1.031
_refine_ls_hydrogen_treatment constr
_refine_ls_matrix_type full
_refine_ls_number_parameters 164
_refine_ls_number_reflns 2426
_refine_ls_number_restraints 0
_refine_ls_restrained_S_all 1.031
_refine_ls_R_factor_all 0.1218
_refine_ls_R_factor_gt 0.0640
_refine_ls_shift/su_max 0.000
_refine_ls_shift/su_mean 0.000
_refine_ls_structure_factor_coef Fsqd
_refine_ls_weighting_details 'w=1/[\s^2^(Fo^2^)+(0.0849P)^2^+0.0818P] where P=(Fo^2^+2Fc^2^)/3'
_refine_ls_weighting_scheme calc
_refine_ls_wR_factor_gt 0.1429
_refine_ls_wR_factor_ref 0.1719
_reflns_Friedel_coverage 0.000
_reflns_number_gt 1446
_reflns_number_total 2426
_reflns_threshold_expression 'I > 2\s(I)'
_publcif_datablock.id {901f636b-bce7-447d-a1e6-eaac92e6fa2c}

_cod_data_source_file d5ra05242d2.cif
_cod_data_source_block ISSC218A
_cod_original_sg_symbol_H-M 'P 21/c'
_cod_database_code 7250848
_shelx_shelxl_version_number 2014/7
_shelx_space_group_comment
;
The symmetry employed for this shelxl refinement is uniquely defined
by the following loop, which should always be used as a source of
symmetry information in preference to the above space-group names.
They are only intended as comments.
;
_publcif_funding_html
;
;

loop_
_space_group_symop_operation_xyz
'x, y, z'
'-x, y+1/2, -z+1/2'
'-x, -y, -z'
'x, -y-1/2, z-1/2'

loop_
_atom_site_label
_atom_site_type_symbol
_atom_site_fract_x
_atom_site_fract_y
_atom_site_fract_z
_atom_site_U_iso_or_equiv
_atom_site_adp_type
_atom_site_occupancy
_atom_site_site_symmetry_order
_atom_site_calc_flag
_atom_site_refinement_flags_posn
_atom_site_refinement_flags_adp
_atom_site_refinement_flags_occupancy
_atom_site_disorder_assembly
_atom_site_disorder_group
C1 C 0.5883(2) 0.6509(3) 0.8073(3) 0.0201(6) Uani 1 1 d . . . . .
C2 C 0.7060(2) 0.6323(3) 0.8296(3) 0.0224(7) Uani 1 1 d . . . . .
C3 C 0.7637(2) 0.7093(3) 0.9350(3) 0.0263(7) Uani 1 1 d . . . . .
H3 H 0.7282 0.7696 0.9931 0.032 Uiso 1 1 calc R U . . .
C4 C 0.8726(2) 0.6998(4) 0.9570(3) 0.0333(8) Uani 1 1 d . . . . .
H4 H 0.9116 0.7527 1.0301 0.040 Uiso 1 1 calc R U . . .
C5 C 0.9244(2) 0.6131(4) 0.8723(3) 0.0341(8) Uani 1 1 d . . . . .
H5 H 0.9992 0.6083 0.8859 0.041 Uiso 1 1 calc R U . . .
C6 C 0.8678(2) 0.5330(4) 0.7674(3) 0.0332(8) Uani 1 1 d . . . . .
H6 H 0.9036 0.4716 0.7103 0.040 Uiso 1 1 calc R U . . .
C7 C 0.7587(2) 0.5426(3) 0.7458(3) 0.0267(7) Uani 1 1 d . . . . .
H7 H 0.7198 0.4879 0.6738 0.032 Uiso 1 1 calc R U . . .
C8 C 0.5280(2) 0.5782(3) 0.6839(3) 0.0218(6) Uani 1 1 d . . . . .
H8A H 0.5520 0.6250 0.6044 0.026 Uiso 1 1 calc R U . . .
H8B H 0.5447 0.4664 0.6836 0.026 Uiso 1 1 calc R U . . .
C9 C 0.4107(2) 0.5974(3) 0.6736(3) 0.0200(6) Uani 1 1 d . . . . .
C10 C 0.3542(2) 0.5224(3) 0.7601(3) 0.0219(6) Uani 1 1 d . . . . .
C11 C 0.2466(2) 0.5272(3) 0.7546(3) 0.0250(7) Uani 1 1 d . . . . .
H11 H 0.2115 0.4718 0.8162 0.030 Uiso 1 1 calc R U . . .
C12 C 0.1927(2) 0.6160(3) 0.6559(3) 0.0264(7) Uani 1 1 d . . . . .
C13 C 0.2446(2) 0.6961(3) 0.5681(3) 0.0261(7) Uani 1 1 d . . . . .
C14 C 0.3529(2) 0.6880(3) 0.5759(3) 0.0231(7) Uani 1 1 d . . . . .
H14 H 0.3878 0.7442 0.5147 0.028 Uiso 1 1 calc R U . . .
F1 F 0.40920(12) 0.43267(18) 0.85733(15) 0.0283(5) Uani 1 1 d . . . . .
F2 F 0.08631(12) 0.6245(2) 0.64388(17) 0.0385(5) Uani 1 1 d . . . . .
F3 F 0.18728(13) 0.7816(2) 0.47226(17) 0.0390(5) Uani 1 1 d . . . . .
O1 O 0.54409(15) 0.7252(2) 0.88505(18) 0.0247(5) Uani 1 1 d . . . . .

loop_
_atom_site_aniso_label
_atom_site_aniso_U_11
_atom_site_aniso_U_22
_atom_site_aniso_U_33
_atom_site_aniso_U_23
_atom_site_aniso_U_13
_atom_site_aniso_U_12
C1 0.0143(15) 0.0226(15) 0.0234(14) 0.0037(13) 0.0031(12) 0.0006(12)
C2 0.0136(14) 0.0252(16) 0.0287(15) 0.0047(13) 0.0042(12) -0.0017(12)
C3 0.0179(16) 0.0337(17) 0.0265(15) 0.0007(14) 0.0010(12) -0.0003(13)
C4 0.0204(17) 0.043(2) 0.0352(18) 0.0044(15) -0.0017(14) -0.0067(14)
C5 0.0110(15) 0.051(2) 0.0390(18) 0.0078(16) 0.0003(14) -0.0022(14)
C6 0.0160(16) 0.0446(19) 0.0408(18) 0.0026(16) 0.0106(14) 0.0047(14)
C7 0.0157(15) 0.0341(17) 0.0309(16) 0.0018(14) 0.0053(12) 0.0000(13)
C8 0.0138(14) 0.0269(16) 0.0256(15) -0.0006(13) 0.0060(12) 0.0018(12)
C9 0.0142(14) 0.0234(15) 0.0224(14) -0.0043(12) 0.0032(12) -0.0002(11)
C10 0.0195(15) 0.0229(15) 0.0234(14) 0.0002(12) 0.0034(12) 0.0014(12)
C11 0.0182(15) 0.0301(16) 0.0286(15) -0.0006(13) 0.0099(12) -0.0001(12)
C12 0.0096(14) 0.0366(18) 0.0339(17) -0.0029(14) 0.0067(12) 0.0013(12)
C13 0.0169(15) 0.0343(17) 0.0263(15) 0.0073(14) 0.0002(12) 0.0056(13)
C14 0.0157(15) 0.0275(16) 0.0273(15) 0.0021(13) 0.0076(12) 0.0005(12)
F1 0.0202(9) 0.0346(10) 0.0304(9) 0.0089(8) 0.0045(7) 0.0038(7)
F2 0.0084(9) 0.0586(13) 0.0495(11) 0.0068(9) 0.0080(8) 0.0044(8)
F3 0.0192(10) 0.0572(12) 0.0402(10) 0.0172(9) 0.0031(8) 0.0106(8)
O1 0.0196(11) 0.0278(11) 0.0273(11) -0.0005(9) 0.0059(9) 0.0018(8)

loop_
_atom_type_symbol
_atom_type_description
_atom_type_scat_dispersion_real
_atom_type_scat_dispersion_imag
_atom_type_scat_source
C C 0.0033 0.0016 'International Tables Vol C Tables 4.2.6.8 and 6.1.1.4'
H H 0.0000 0.0000 'International Tables Vol C Tables 4.2.6.8 and 6.1.1.4'
O O 0.0106 0.0060 'International Tables Vol C Tables 4.2.6.8 and 6.1.1.4'
F F 0.0171 0.0103 'International Tables Vol C Tables 4.2.6.8 and 6.1.1.4'

loop_
_geom_angle_atom_site_label_1
_geom_angle_atom_site_label_2
_geom_angle_atom_site_label_3
_geom_angle
_geom_angle_site_symmetry_1
_geom_angle_site_symmetry_3
_geom_angle_publ_flag
O1 C1 C2 120.6(3) . . ?
O1 C1 C8 121.7(2) . . ?
C2 C1 C8 117.7(2) . . ?
C3 C2 C7 119.1(3) . . ?
C3 C2 C1 118.7(2) . . ?
C7 C2 C1 122.2(3) . . ?
C2 C3 C4 120.8(3) . . ?
C2 C3 H3 119.6 . . ?
C4 C3 H3 119.6 . . ?
C5 C4 C3 119.7(3) . . ?
C5 C4 H4 120.1 . . ?
C3 C4 H4 120.1 . . ?
C4 C5 C6 120.3(3) . . ?
C4 C5 H5 119.9 . . ?
C6 C5 H5 119.9 . . ?
C5 C6 C7 119.8(3) . . ?
C5 C6 H6 120.1 . . ?
C7 C6 H6 120.1 . . ?
C6 C7 C2 120.2(3) . . ?
C6 C7 H7 119.9 . . ?
C2 C7 H7 119.9 . . ?
C9 C8 C1 113.6(2) . . ?
C9 C8 H8A 108.8 . . ?
C1 C8 H8A 108.8 . . ?
C9 C8 H8B 108.8 . . ?
C1 C8 H8B 108.8 . . ?
H8A C8 H8B 107.7 . . ?
C10 C9 C14 116.3(2) . . ?
C10 C9 C8 121.1(2) . . ?
C14 C9 C8 122.6(2) . . ?
F1 C10 C11 117.2(2) . . ?
F1 C10 C9 117.5(2) . . ?
C11 C10 C9 125.3(3) . . ?
C12 C11 C10 116.5(3) . . ?
C12 C11 H11 121.7 . . ?
C10 C11 H11 121.7 . . ?
F2 C12 C11 119.6(2) . . ?
F2 C12 C13 119.3(3) . . ?
C11 C12 C13 121.1(3) . . ?
F3 C13 C12 118.6(3) . . ?
F3 C13 C14 120.5(2) . . ?
C12 C13 C14 120.9(3) . . ?
C13 C14 C9 119.9(3) . . ?
C13 C14 H14 120.0 . . ?
C9 C14 H14 120.0 . . ?

loop_
_geom_bond_atom_site_label_1
_geom_bond_atom_site_label_2
_geom_bond_distance
_geom_bond_site_symmetry_2
_geom_bond_publ_flag
C1 O1 1.218(3) . ?
C1 C2 1.502(4) . ?
C1 C8 1.511(4) . ?
C2 C3 1.381(4) . ?
C2 C7 1.395(4) . ?
C3 C4 1.385(4) . ?
C3 H3 0.9500 . ?
C4 C5 1.380(4) . ?
C4 H4 0.9500 . ?
C5 C6 1.385(4) . ?
C5 H5 0.9500 . ?
C6 C7 1.387(4) . ?
C6 H6 0.9500 . ?
C7 H7 0.9500 . ?
C8 C9 1.502(4) . ?
C8 H8A 0.9900 . ?
C8 H8B 0.9900 . ?
C9 C10 1.378(4) . ?
C9 C14 1.391(4) . ?
C10 F1 1.369(3) . ?
C10 C11 1.372(4) . ?
C11 C12 1.368(4) . ?
C11 H11 0.9500 . ?
C12 F2 1.354(3) . ?
C12 C13 1.373(4) . ?
C13 F3 1.352(3) . ?
C13 C14 1.381(4) . ?
C14 H14 0.9500 . ?

loop_
_publcif_info_exptl_table_extra_item
sin_theta_over_lambda_max

loop_
_publcif_info_exptl_table_header_item
?
